data_7227165
loop_
_publ_author_name
'Tieger, Eszter'
'Kiss, Violetta'
'Pokol, Gy\"orgy'
'Finta, Zolt\'an'
'Rohl\'i\<cek, Jan'
'Sko\<repov\'a, Eli\<ska'
'Du\<sek, Michal'

_publ_section_title
;
 Rationalization of the formation and stability of bosutinib solvated
 forms
;
_journal_issue 48
_journal_name_full CrystEngComm
_journal_page_first 9260
_journal_paper_doi 10.1039/C6CE01834C
_journal_volume 18
_journal_year 2016
_chemical_formula_sum 'C26 H29 Cl2 N5 O3'
_chemical_formula_weight 530.5
_chemical_name_systematic 'Bosutinib anhydrate'
_space_group_IT_number 14
_symmetry_cell_setting monoclinic
_symmetry_Int_Tables_number 14
_symmetry_space_group_name_Hall '-P 2yab'
_symmetry_space_group_name_H-M 'P 1 21/a 1'
_audit_update_record
;
2016-10-21 deposited with the CCDC.
2016-11-03 downloaded from the CCDC.
;
_cell_angle_alpha 90
_cell_angle_beta 91.868(3)
_cell_angle_gamma 90
_cell_formula_units_Z 4
_cell_length_a 24.1866(11)
_cell_length_b 8.1122(2)
_cell_length_c 13.0215(6)
_cell_measurement_temperature 293
_cell_volume 2553.55(18)
_diffrn_ambient_temperature 293
_diffrn_measurement_device_type 'PANalyticla Empyrean'
_diffrn_radiation_probe x-ray
_diffrn_radiation_type 'Cu K\a'
_diffrn_radiation_wavelength 1.5418
_exptl_absorpt_coefficient_mu 2.602
_exptl_crystal_density_diffrn 1.3798
_exptl_crystal_F_000 1112
_pd_char_colour white
_pd_meas_2theta_range_inc 0.013
_pd_meas_2theta_range_max 79.989
_pd_meas_2theta_range_min 3.007
_pd_meas_number_of_points 5864
_pd_proc_2theta_range_inc 0.013
_pd_proc_2theta_range_max 79.989
_pd_proc_2theta_range_min 3.007
_pd_proc_ls_background_function '30 Legendre polynoms'
_pd_proc_ls_pref_orient_corr none
_pd_proc_ls_profile_function Pseudo-Voigt
_pd_proc_ls_prof_R_factor 0.0347
_pd_proc_ls_prof_wR_expected 0.0123
_pd_proc_ls_prof_wR_factor 0.0478
_refine_diff_density_max 0.36
_refine_diff_density_min -0.36
_refine_ls_goodness_of_fit_all 3.88
_refine_ls_hydrogen_treatment constr
_refine_ls_number_constraints 249
_refine_ls_number_parameters 175
_refine_ls_number_restraints 112
_refine_ls_R_factor_all 0.0770
_refine_ls_R_factor_gt 0.0766
_refine_ls_shift/su_max 0.0489
_refine_ls_shift/su_mean 0.0065
_refine_ls_weighting_scheme sigma
_refine_ls_wR_factor_all 0.1022
_refine_ls_wR_factor_gt 0.1022
_cod_data_source_file c6ce01834c2.cif
_cod_data_source_block I
_cod_depositor_comments 'Adding full bibliography for 7227156--7227166.cif.'
_cod_original_cell_volume 2553.54(17)
_cod_database_code 7227165
_publcif_datablock.id {1c790b40-8ab5-40d3-9ee8-9ddc67647b53}

loop_
_space_group_symop_id
_space_group_symop_operation_xyz
1 x,y,z
2 -x+1/2,y+1/2,-z
3 -x,-y,-z
4 x+1/2,-y+1/2,z

loop_
_atom_site_label
_atom_site_type_symbol
_atom_site_fract_x
_atom_site_fract_y
_atom_site_fract_z
_atom_site_adp_type
_atom_site_U_iso_or_equiv
_atom_site_site_symmetry_multiplicity
_atom_site_occupancy
_atom_site_calc_flag
C1 C 0.7208(4) 0.6314(19) 1.1415(6) Uiso 0.042(3) 4 1 d
C2 C 0.7297(3) 0.5889(8) 1.0403(4) Uiso 0.042(3) 4 1 d
C3 C 0.6719(4) 0.5895(16) 1.1885(6) Uiso 0.042(3) 4 1 d
C4 C 0.6875(3) 0.5092(19) 0.9838(5) Uiso 0.042(3) 4 1 d
C5 C 0.6310(4) 0.509(2) 1.1318(10) Uiso 0.042(3) 4 1 d
C6 C 0.6387(3) 0.4640(9) 1.0300(7) Uiso 0.042(3) 4 1 d
N7 N 0.7817(3) 0.6076(11) 0.9940(4) Uiso 0.042(3) 4 1 d
C8 C 0.7910(3) 0.6181(7) 0.8912(4) Uiso 0.042(3) 4 1 d
C9 C 0.8412(3) 0.5532(8) 0.8514(4) Uiso 0.042(3) 4 1 d
C10 C 0.7552(3) 0.6985(8) 0.8207(5) Uiso 0.042(3) 4 1 d
C11 C 0.8525(3) 0.5826(8) 0.7469(3) Uiso 0.042(3) 4 1 d
C12 C 0.7713(4) 0.7218(11) 0.7187(5) Uiso 0.042(3) 4 1 d
N13 N 0.8164(4) 0.6617(12) 0.6794(4) Uiso 0.042(3) 4 1 d
C14 C 0.8816(4) 0.4708(16) 0.9140(5) Uiso 0.042(3) 4 1 d
C15 C 0.9312(3) 0.4253(10) 0.8756(4) Uiso 0.042(3) 4 1 d
C16 C 0.9043(3) 0.5353(16) 0.7091(4) Uiso 0.042(3) 4 1 d
C17 C 0.9438(3) 0.4641(10) 0.7720(4) Uiso 0.042(3) 4 1 d
C18 C 0.7027(3) 0.7661(11) 0.8465(6) Uiso 0.042(3) 4 1 d
O20 O 0.9715(4) 0.3386(17) 0.9277(6) Uiso 0.042(3) 4 1 d
O21 O 0.9967(3) 0.4314(13) 0.7464(5) Uiso 0.042(3) 4 1 d
C22 C 0.9644(7) 0.317(3) 1.0352(6) Uiso 0.042(3) 4 1 d
C23 C 1.0059(5) 0.2870(16) 0.686(2) Uiso 0.072(6) 4 0.369(6) d
C24 C 1.0524(11) 0.330(3) 0.6156(18) Uiso 0.072(6) 4 0.369(6) d
C25 C 1.0487(9) 0.508(4) 0.5794(19) Uiso 0.072(6) 4 0.369(6) d
N26 N 1.1032(9) 0.585(3) 0.5735(15) Uiso 0.072(6) 4 0.369(6) d
C27 C 1.1004(12) 0.764(3) 0.589(2) Uiso 0.072(6) 4 0.369(6) d
C28 C 1.1267(11) 0.554(3) 0.4729(19) Uiso 0.072(6) 4 0.369(6) d
C29 C 1.1571(13) 0.841(3) 0.583(2) Uiso 0.072(6) 4 0.369(6) d
C30 C 1.1838(10) 0.630(4) 0.468(2) Uiso 0.072(6) 4 0.369(6) d
N31 N 1.1811(10) 0.808(3) 0.483(2) Uiso 0.072(6) 4 0.369(6) d
C32 C 1.2364(11) 0.881(4) 0.479(3) Uiso 0.072(6) 4 0.369(6) d
Cl33 Cl 0.7731(4) 0.7083(9) 1.2166(6) Uiso 0.044(3) 4 1 d
Cl34 Cl 0.5711(3) 0.4938(12) 1.2009(5) Uiso 0.044(3) 4 1 d
O35 O 0.5981(4) 0.3712(13) 0.9839(8) Uiso 0.042(3) 4 1 d
C36 C 0.5850(9) 0.403(3) 0.8782(9) Uiso 0.042(3) 4 1 d
H1c3 H 0.666687 0.616373 1.259323 Uiso 0.0502 4 1 d
H1c4 H 0.692175 0.485291 0.912446 Uiso 0.0502 4 1 d
H1c12 H 0.747373 0.786731 0.674384 Uiso 0.0502 4 1 d
H1c14 H 0.874014 0.446793 0.98432 Uiso 0.0502 4 1 d
H1c16 H 0.911883 0.553658 0.638055 Uiso 0.0502 4 1 d
H1c22 H 0.992437 0.243438 1.062419 Uiso 0.0502 4 1 d
H2c22 H 0.967452 0.421252 1.069352 Uiso 0.0502 4 1 d
H3c22 H 0.928555 0.27024 1.04628 Uiso 0.0502 4 1 d
H1c23 H 0.973077 0.262514 0.64485 Uiso 0.0863 4 0.5 d
H2c23 H 1.017057 0.197376 0.729604 Uiso 0.0863 4 0.5 d
H1c24 H 1.051105 0.257551 0.557119 Uiso 0.0863 4 0.5 d
H2c24 H 1.087224 0.312066 0.651313 Uiso 0.0863 4 0.5 d
H1c25 H 1.030075 0.512122 0.513198 Uiso 0.0863 4 0.5 d
H2c25 H 1.026332 0.569804 0.62529 Uiso 0.0863 4 0.5 d
H1c27 H 1.08582 0.786735 0.655318 Uiso 0.0863 4 0.5 d
H2c27 H 1.076035 0.811934 0.537634 Uiso 0.0863 4 0.5 d
H1c28 H 1.102988 0.600079 0.419886 Uiso 0.0863 4 0.5 d
H2c28 H 1.129234 0.436738 0.462089 Uiso 0.0863 4 0.5 d
H1c29 H 1.154509 0.957405 0.593004 Uiso 0.0863 4 0.5 d
H2c29 H 1.181004 0.796801 0.636258 Uiso 0.0863 4 0.5 d
H1c30 H 1.207607 0.582078 0.520497 Uiso 0.0863 4 0.5 d
H2c30 H 1.199054 0.606204 0.40255 Uiso 0.0863 4 0.5 d
H1c32 H 1.257768 0.823087 0.430159 Uiso 0.0863 4 0.5 d
H2c32 H 1.233232 0.994974 0.459538 Uiso 0.0863 4 0.5 d
H3c32 H 1.254377 0.873749 0.545964 Uiso 0.0863 4 0.5 d
H1c36 H 0.567567 0.307712 0.847825 Uiso 0.0502 4 1 d
H2c36 H 0.560384 0.495479 0.872548 Uiso 0.0502 4 1 d
H3c36 H 0.618382 0.427121 0.843079 Uiso 0.0502 4 1 d
C23a C 1.0045(4) 0.3301(18) 0.6576(11) Uiso 0.072(6) 4 0.631(6) d
C24a C 1.0458(6) 0.420(2) 0.5933(7) Uiso 0.072(6) 4 0.631(6) d
C25a C 1.1030(4) 0.342(2) 0.6038(14) Uiso 0.072(6) 4 0.631(6) d
N26a N 1.1044(3) 0.1752(19) 0.5606(9) Uiso 0.072(6) 4 0.631(6) d
C27a C 1.0792(6) 0.054(2) 0.6284(13) Uiso 0.072(6) 4 0.631(6) d
C28a C 1.1617(4) 0.125(2) 0.5437(15) Uiso 0.072(6) 4 0.631(6) d
C30a C 1.1630(7) -0.045(2) 0.4963(15) Uiso 0.072(6) 4 0.631(6) d
N31a N 1.1383(7) -0.1663(19) 0.5640(13) Uiso 0.072(6) 4 0.631(6) d
C32a C 1.1389(9) -0.331(2) 0.5176(19) Uiso 0.072(6) 4 0.631(6) d
C29a C 1.0813(6) -0.116(2) 0.5821(15) Uiso 0.072(6) 4 0.631(6) d
H1c23a H 0.97004 0.319633 0.619396 Uiso 0.0863 4 0.5 d
H2c23a H 1.019512 0.225504 0.678764 Uiso 0.0863 4 0.5 d
H1c25a H 1.129227 0.410414 0.570109 Uiso 0.0863 4 0.5 d
H2c25a H 1.114459 0.338608 0.675057 Uiso 0.0863 4 0.5 d
H1c27a H 1.041436 0.08434 0.639067 Uiso 0.0863 4 0.5 d
H2c27a H 1.098705 0.054365 0.693868 Uiso 0.0863 4 0.5 d
H1c28a H 1.182176 0.124528 0.608166 Uiso 0.0863 4 0.5 d
H2c28a H 1.178561 0.20277 0.498597 Uiso 0.0863 4 0.5 d
H1n7 H 0.810672 0.612999 1.03534 Uiso 0.0502 4 1 d
H1c30a H 1.142937 -0.044065 0.431434 Uiso 0.0863 4 0.5 d
H2c30a H 1.200555 -0.075754 0.484285 Uiso 0.0863 4 0.5 d
H1c32a H 1.127062 -0.410771 0.566557 Uiso 0.0863 4 0.5 d
H2c32a H 1.11432 -0.332843 0.458185 Uiso 0.0863 4 0.5 d
H3c32a H 1.175755 -0.356631 0.497498 Uiso 0.0863 4 0.5 d
H1c29a H 1.064589 -0.193493 0.62743 Uiso 0.0863 4 0.5 d
H2c29a H 1.060223 -0.117426 0.518292 Uiso 0.0863 4 0.5 d
H1c24a H 1.033399 0.417628 0.522486 Uiso 0.0863 4 0.5 d
H2c24a H 1.047776 0.53312 0.614049 Uiso 0.0863 4 0.5 d
N19 N 0.660517 0.820245 0.867233 Uiso 0.0418 4 1 d

loop_
_atom_type_symbol
_atom_type_scat_dispersion_real
_atom_type_scat_dispersion_imag
_atom_type_scat_source
C 0.0181 0.0091 'International Tables Vol C tables 4.2.6.8 and 6.1.1.1'
H 0.0000 0.0000 'International Tables Vol C tables 4.2.6.8 and 6.1.1.1'
Cl 0.3639 0.7018 'International Tables Vol C tables 4.2.6.8 and 6.1.1.1'
N 0.0311 0.0180 'International Tables Vol C tables 4.2.6.8 and 6.1.1.1'
O 0.0492 0.0322 'International Tables Vol C tables 4.2.6.8 and 6.1.1.1'

loop_
_geom_angle_atom_site_label_1
_geom_angle_atom_site_label_2
_geom_angle_atom_site_label_3
_geom_angle_site_symmetry_1
_geom_angle_site_symmetry_3
_geom_angle
C2 C1 C3 . . 121.2(9)
C2 C1 Cl33 . . 120.3(7)
C3 C1 Cl33 . . 117.7(7)
C1 C2 C4 . . 118.8(7)
C1 C2 N7 . . 122.9(6)
C4 C2 N7 . . 118.0(6)
C1 C3 C5 . . 119.0(9)
C1 C3 H1c3 . . 120.51
C5 C3 H1c3 . . 120.51
C2 C4 C6 . . 120.7(7)
C2 C4 H1c4 . . 119.65
C6 C4 H1c4 . . 119.65
C3 C5 C6 . . 121.2(10)
C4 C6 C5 . . 119.0(8)
C4 C6 O35 . . 124.4(9)
C5 C6 O35 . . 116.6(9)
C2 N7 C8 . . 126.7(5)
C2 N7 Cl33 . . 62.2(4)
C2 N7 H1n7 . . 116.68
C8 N7 Cl33 . . 160.1(6)
C8 N7 H1n7 . . 116.67
Cl33 N7 H1n7 . . 58.17
N7 C8 C9 . . 119.8(5)
N7 C8 C10 . . 123.6(6)
C9 C8 C10 . . 116.4(5)
C8 C9 C11 . . 118.5(6)
C8 C9 C14 . . 122.7(5)
C11 C9 C14 . . 118.7(6)
C8 C10 C12 . . 119.9(7)
C8 C10 C18 . . 123.8(6)
C12 C10 C18 . . 116.3(7)
C9 C11 N13 . . 123.6(7)
C9 C11 C16 . . 119.3(6)
N13 C11 C16 . . 117.0(5)
C10 C12 N13 . . 125.1(7)
C10 C12 H1c12 . . 117.47
N13 C12 H1c12 . . 117.47
C11 N13 C12 . . 116.2(5)
C9 C14 C15 . . 120.9(6)
C9 C14 H1c14 . . 119.53
C15 C14 H1c14 . . 119.53
C14 C15 C17 . . 120.2(7)
C14 C15 O20 . . 125.4(7)
C17 C15 O20 . . 114.4(7)
C11 C16 C17 . . 121.0(5)
C11 C16 H1c16 . . 119.48
C17 C16 H1c16 . . 119.48
C15 C17 C16 . . 119.6(6)
C15 C17 O21 . . 114.8(6)
C16 C17 O21 . . 125.5(6)
C10 C18 N19 . . 180
C15 O20 C22 . . 116.5(11)
C17 O21 C23 . . 117.3(8)
C17 O21 C23a . . 117.3(7)
C23 O21 C23a . . 20.2(11)
O20 C22 H1c22 . . 109.47
O20 C22 H2c22 . . 109.47
O20 C22 H3c22 . . 109.47
H1c22 C22 H2c22 . . 109.47
H1c22 C22 H3c22 . . 109.47
H2c22 C22 H3c22 . . 109.47
O21 C23 C24 . . 106.1(12)
O21 C23 H1c23 . . 109.47
O21 C23 H2c23 . . 109.47
O21 C23 C23a . . 80(2)
O21 C23 H2c23a . . 147.82
C24 C23 H1c23 . . 109.47
C24 C23 H2c23 . . 109.47
C24 C23 C23a . . 56(2)
C24 C23 H2c23a . . 71.45
H1c23 C23 H2c23 . . 112.62
H1c23 C23 C23a . . 73.25
H1c23 C23 H2c23a . . 101.15
H2c23 C23 C23a . . 165.13
H2c23 C23 H2c23a . . 47.07
C23a C23 H2c23a . . 119.35
C23 C24 C25 . . 111.5(18)
C23 C24 H1c24 . . 109.47
C23 C24 H2c24 . . 109.47
C23 C24 C23a . . 18.8(9)
C23 C24 C24a . . 107(3)
C23 C24 C25a . . 148(2)
C25 C24 H1c24 . . 109.47
C25 C24 H2c24 . . 109.47
C25 C24 C23a . . 94.8(18)
C25 C24 C24a . . 8.8(16)
C25 C24 C25a . . 86.2(17)
H1c24 C24 H2c24 . . 107.36
H1c24 C24 C23a . . 109.28
H1c24 C24 C24a . . 105.5
H1c24 C24 C25a . . 87.58
H2c24 C24 C23a . . 125.32
H2c24 C24 C24a . . 118.27
H2c24 C24 C25a . . 38.65
C23a C24 C24a . . 89(2)
C23a C24 C25a . . 162(2)
C24a C24 C25a . . 94(2)
C24 C25 N26 . . 112(2)
C24 C25 H1c25 . . 109.47
C24 C25 H2c25 . . 109.47
C24 C25 C24a . . 9.5(17)
C24 C25 H2c24a . . 96.59
N26 C25 H1c25 . . 109.47
N26 C25 H2c25 . . 109.47
N26 C25 C24a . . 121(3)
N26 C25 H2c24a . . 86.31
H1c25 C25 H2c25 . . 106.48
H1c25 C25 C24a . . 102.01
H1c25 C25 H2c24a . . 140.23
H2c25 C25 C24a . . 107.11
H2c25 C25 H2c24a . . 34.64
C24a C25 H2c24a . . 99.79
C25 N26 C27 . . 112(2)
C25 N26 C28 . . 110.2(19)
C25 N26 C32a . 1_565 148(2)
C25 N26 H1c32a . 1_565 156.94
C27 N26 C28 . . 109(2)
C27 N26 C32a . 1_565 66.8(17)
C27 N26 H1c32a . 1_565 91.16
C28 N26 C32a . 1_565 47.6(15)
C28 N26 H1c32a . 1_565 57.4
C32a N26 H1c32a 1_565 1_565 39.91
N26 C27 C29 . . 111(2)
N26 C27 H1c27 . . 109.47
N26 C27 H2c27 . . 109.47
N26 C27 N31a . 1_565 114(2)
N26 C27 C32a . 1_565 52.5(14)
N26 C27 C29a . 1_565 154(3)
C29 C27 H1c27 . . 109.47
C29 C27 H2c27 . . 109.47
C29 C27 N31a . 1_565 15.2(15)
C29 C27 C32a . 1_565 66.7(17)
C29 C27 C29a . 1_565 91(2)
H1c27 C27 H2c27 . . 108.32
H1c27 C27 N31a . 1_565 119.2
H1c27 C27 C32a . 1_565 152.1
H1c27 C27 C29a . 1_565 74.61
H2c27 C27 N31a . 1_565 94.66
H2c27 C27 C32a . 1_565 98.57
H2c27 C27 C29a . 1_565 47.54
N31a C27 C32a 1_565 1_565 64.3(18)
N31a C27 C29a 1_565 1_565 83(2)
C32a C27 C29a 1_565 1_565 132(3)
N26 C28 C30 . . 110(2)
N26 C28 H1c28 . . 109.47
N26 C28 H2c28 . . 109.47
N26 C28 C32a . 1_565 60.0(19)
N26 C28 H2c32a . 1_565 83.38
C30 C28 H1c28 . . 109.47
C30 C28 H2c28 . . 109.47
C30 C28 C32a . 1_565 58(2)
C30 C28 H2c32a . 1_565 83.22
H1c28 C28 H2c28 . . 108.83
H1c28 C28 C32a . 1_565 100.5
H1c28 C28 H2c32a . 1_565 47.34
H2c28 C28 C32a . 1_565 150.65
H2c28 C28 H2c32a . 1_565 156.17
C32a C28 H2c32a 1_565 1_565 53.16
C27 C29 N31 . . 111(2)
C27 C29 H1c29 . . 109.47
C27 C29 H2c29 . . 109.47
C27 C29 C30a . 1_565 114(2)
C27 C29 N31a . 1_565 35(3)
N31 C29 H1c29 . . 109.47
N31 C29 H2c29 . . 109.47
N31 C29 C30a . 1_565 51.9(16)
N31 C29 N31a . 1_565 86(4)
H1c29 C29 H2c29 . . 107.64
H1c29 C29 C30a . 1_565 59.52
H1c29 C29 N31a . 1_565 96.39
H2c29 C29 C30a . 1_565 136.09
H2c29 C29 N31a . 1_565 143.99
C30a C29 N31a 1_565 1_565 79(4)
C28 C30 N31 . . 111(2)
C28 C30 H1c30 . . 109.47
C28 C30 H2c30 . . 109.47
C28 C30 C32a . 1_565 46.7(15)
C28 C30 H3c32a . 1_565 69.28
N31 C30 H1c30 . . 109.47
N31 C30 H2c30 . . 109.47
N31 C30 C32a . 1_565 69.8(18)
N31 C30 H3c32a . 1_565 67.71
H1c30 C30 H2c30 . . 108.21
H1c30 C30 C32a . 1_565 103.58
H1c30 C30 H3c32a . 1_565 76.05
H2c30 C30 C32a . 1_565 145.97
H2c30 C30 H3c32a . 1_565 175.65
C32a C30 H3c32a 1_565 1_565 30.48
C29 N31 C30 . . 108(2)
C29 N31 C32 . . 110(2)
C29 N31 C30a . 1_565 64.2(17)
C29 N31 N31a . 1_565 19.7(14)
C30 N31 C32 . . 111(2)
C30 N31 C30a . 1_565 163(2)
C30 N31 N31a . 1_565 105(2)
C32 N31 C30a . 1_565 87(2)
C32 N31 N31a . 1_565 128(2)
C30a N31 N31a 1_565 1_565 62.2(15)
N31 C32 H1c32 . . 109.47
N31 C32 H2c32 . . 109.47
N31 C32 H3c32 . . 109.47
N31 C32 H2c30a . 1_565 45.79
H1c32 C32 H2c32 . . 109.47
H1c32 C32 H3c32 . . 109.47
H1c32 C32 H2c30a . 1_565 138.38
H2c32 C32 H3c32 . . 109.47
H2c32 C32 H2c30a . 1_565 66.18
H3c32 C32 H2c30a . 1_565 110.72
C1 Cl33 N7 . . 54.6(4)
C6 O35 C36 . . 117.4(12)
O35 C36 H1c36 . . 109.47
O35 C36 H2c36 . . 109.47
O35 C36 H3c36 . . 109.47
H1c36 C36 H2c36 . . 109.47
H1c36 C36 H3c36 . . 109.47
H2c36 C36 H3c36 . . 109.47
C23 H1c23 C23a . . 30.67
C23 H1c23 H1c23a . . 103.86
C23a H1c23 H1c23a . . 73.75
C23 H2c23 H2c23a . . 39.05
C24 H2c24 C25a . . 90.74
C24 H2c24 H2c25a . . 154.48
C25a H2c24 H2c25a . . 77.95
C25 H1c25 H1c24a . . 77.43
C25 H2c25 H2c24a . . 27.08
C27 H1c27 H1c29a . 1_565 81.37
C27 H2c27 C29a . 1_565 73.81
C27 H2c27 H2c29a . 1_565 149.53
C29a H2c27 H2c29a 1_565 1_565 75.74
C28 H1c28 H2c32a . 1_565 68.07
O21 C23a C23 . . 80(3)
O21 C23a C24 . . 118.9(13)
O21 C23a H1c23 . . 110.3
O21 C23a C24a . . 106.1(11)
O21 C23a H1c23a . . 109.47
O21 C23a H2c23a . . 109.47
C23 C23a C24 . . 105(2)
C23 C23a H1c23 . . 76.09
C23 C23a C24a . . 135(2)
C23 C23a H1c23a . . 110.39
C23 C23a H2c23a . . 33.39
C24 C23a H1c23 . . 130.29
C24 C23a C24a . . 32.0(12)
C24 C23a H1c23a . . 123.57
C24 C23a H2c23a . . 77.5
H1c23 C23a C24a . . 136.24
H1c23 C23a H1c23a . . 34.96
H1c23 C23a H2c23a . . 80.37
C24a C23a H1c23a . . 109.47
C24a C23a H2c23a . . 109.47
H1c23a C23a H2c23a . . 112.62
C24 C24a C25 . . 162(3)
C24 C24a C23a . . 59(2)
C24 C24a C25a . . 55(2)
C24 C24a H1c24a . . 112.67
C24 C24a H2c24a . . 139.9
C25 C24a C23a . . 132(2)
C25 C24a C25a . . 109(2)
C25 C24a H1c24a . . 79.16
C25 C24a H2c24a . . 30.62
C23a C24a C25a . . 111.5(12)
C23a C24a H1c24a . . 109.47
C23a C24a H2c24a . . 109.47
C25a C24a H1c24a . . 109.47
C25a C24a H2c24a . . 109.47
H1c24a C24a H2c24a . . 107.36
C24 C25a H2c24 . . 50.61
C24 C25a C24a . . 31.6(12)
C24 C25a N26a . . 90.4(13)
C24 C25a H1c25a . . 140.59
C24 C25a H2c25a . . 97.7
H2c24 C25a C24a . . 74.56
H2c24 C25a N26a . . 91.93
H2c24 C25a H1c25a . . 153.51
H2c24 C25a H2c25a . . 49.83
C24a C25a N26a . . 112.3(11)
C24a C25a H1c25a . . 109.47
C24a C25a H2c25a . . 109.47
N26a C25a H1c25a . . 109.47
N26a C25a H2c25a . . 109.47
H1c25a C25a H2c25a . . 106.48
C25a N26a C27a . . 111.8(12)
C25a N26a C28a . . 110.2(10)
C27a N26a C28a . . 108.6(13)
N26a C27a C29a . . 110.6(14)
N26a C27a H1c27a . . 109.47
N26a C27a H2c27a . . 109.47
C29a C27a H1c27a . . 109.47
C29a C27a H2c27a . . 109.47
H1c27a C27a H2c27a . . 108.32
N26a C28a C30a . . 110.1(12)
N26a C28a H1c28a . . 109.47
N26a C28a H2c28a . . 109.47
C30a C28a H1c28a . . 109.47
C30a C28a H2c28a . . 109.47
H1c28a C28a H2c28a . . 108.82
C29 C30a N31 1_545 1_545 63.9(18)
C29 C30a C28a 1_545 . 105.1(17)
C29 C30a N31a 1_545 . 20.2(14)
C29 C30a H1c30a 1_545 . 128.45
C29 C30a H2c30a 1_545 . 94.44
N31 C30a C28a 1_545 . 156.1(19)
N31 C30a N31a 1_545 . 66.9(15)
N31 C30a H1c30a 1_545 . 93.06
N31 C30a H2c30a 1_545 . 53.76
C28a C30a N31a . . 110.7(15)
C28a C30a H1c30a . . 109.47
C28a C30a H2c30a . . 109.47
N31a C30a H1c30a . . 109.47
N31a C30a H2c30a . . 109.47
H1c30a C30a H2c30a . . 108.21
C27 N31a C29 1_545 1_545 129(4)
C27 N31a N31 1_545 1_545 135(2)
C27 N31a C30a 1_545 . 149(2)
C27 N31a C32a 1_545 . 71.6(18)
C27 N31a C29a 1_545 . 47.0(16)
C29 N31a N31 1_545 1_545 74(4)
C29 N31a C30a 1_545 . 81(4)
C29 N31a C32a 1_545 . 106(4)
C29 N31a C29a 1_545 . 136(4)
N31 N31a C30a 1_545 . 51.0(13)
N31 N31a C32a 1_545 . 64.6(15)
N31 N31a C29a 1_545 . 144.8(17)
C30a N31a C32a . . 110.7(16)
C30a N31a C29a . . 108.4(14)
C32a N31a C29a . . 110.0(15)
N26 C32a C27 1_545 1_545 60.7(16)
N26 C32a C28 1_545 1_545 72.4(19)
N26 C32a C30 1_545 1_545 134(2)
N26 C32a N31a 1_545 . 102.8(19)
N26 C32a H1c32a 1_545 . 23.1
N26 C32a H2c32a 1_545 . 92.11
N26 C32a H3c32a 1_545 . 131.35
C27 C32a C28 1_545 1_545 125(2)
C27 C32a C30 1_545 1_545 160(2)
C27 C32a N31a 1_545 . 44.1(13)
C27 C32a H1c32a 1_545 . 74.76
C27 C32a H2c32a 1_545 . 97.16
C27 C32a H3c32a 1_545 . 148.9
C28 C32a C30 1_545 1_545 76(2)
C28 C32a N31a 1_545 . 163(2)
C28 C32a H1c32a 1_545 . 72.82
C28 C32a H2c32a 1_545 . 55.28
C28 C32a H3c32a 1_545 . 84.78
C30 C32a N31a 1_545 . 116(2)
C30 C32a H1c32a 1_545 . 115.37
C30 C32a H2c32a 1_545 . 95.76
C30 C32a H3c32a 1_545 . 13.72
N31a C32a H1c32a . . 109.47
N31a C32a H2c32a . . 109.47
N31a C32a H3c32a . . 109.47
H1c32a C32a H2c32a . . 109.47
H1c32a C32a H3c32a . . 109.47
H2c32a C32a H3c32a . . 109.47
C27 C29a H2c27 1_545 1_545 58.66
C27 C29a C27a 1_545 . 144(2)
C27 C29a N31a 1_545 . 50.1(17)
C27 C29a H1c29a 1_545 . 63.02
C27 C29a H2c29a 1_545 . 106.06
H2c27 C29a C27a 1_545 . 156.63
H2c27 C29a N31a 1_545 . 79.33
H2c27 C29a H1c29a 1_545 . 84.87
H2c27 C29a H2c29a 1_545 . 47.41
C27a C29a N31a . . 111.2(13)
C27a C29a H1c29a . . 109.47
C27a C29a H2c29a . . 109.47
N31a C29a H1c29a . . 109.47
N31a C29a H2c29a . . 109.47
H1c29a C29a H2c29a . . 107.64
H1c23 H1c23a C23a . . 71.28
C23 H2c23a H2c23 . . 93.88
C23 H2c23a C23a . . 27.26
H2c23 H2c23a C23a . . 120.88
H2c24 H2c25a C25a . . 52.22
C32 H2c30a C30a 1_545 . 171.41
N26 H1c32a C32a 1_545 . 116.98
C28 H2c32a H1c28 1_545 1_545 64.58
C28 H2c32a C32a 1_545 . 71.55
H1c28 H2c32a C32a 1_545 . 136.12
C30 H3c32a C32a 1_545 . 135.8
H1c27 H1c29a C29a 1_545 . 99.65
H2c27 H2c29a C29a 1_545 . 56.84
H1c25 H1c24a C24a . . 99.16
C25 H2c24a H2c25 . . 118.28
C25 H2c24a C24a . . 49.58
H2c25 H2c24a C24a . . 119.46

loop_
_geom_bond_atom_site_label_1
_geom_bond_atom_site_label_2
_geom_bond_site_symmetry_2
_geom_bond_distance
C1 C2 . 1.386(11)
C1 C3 . 1.391(13)
C1 Cl33 . 1.695(13)
C2 C4 . 1.397(12)
C2 N7 . 1.422(9)
C3 C5 . 1.381(16)
C3 H1c3 . 0.96
C4 C6 . 1.390(11)
C4 H1c4 . 0.96
C5 C6 . 1.392(16)
C6 O35 . 1.361(12)
N7 C8 . 1.367(7)
N7 Cl33 . 3.026(10)
N7 H1n7 . 0.87
C8 C9 . 1.437(9)
C8 C10 . 1.402(9)
C9 C11 . 1.417(7)
C9 C14 . 1.419(12)
C10 C12 . 1.408(9)
C10 C18 . 1.435(10)
C11 N13 . 1.377(10)
C11 C16 . 1.414(11)
C12 N13 . 1.315(12)
C12 H1c12 . 0.96
C14 C15 . 1.364(12)
C14 H1c14 . 0.96
C15 C17 . 1.429(8)
C15 O20 . 1.364(13)
C16 C17 . 1.365(11)
C16 H1c16 . 0.96
C17 O21 . 1.359(10)
C18 N19 . 1.15
O20 C22 . 1.427(12)
O21 C23 . 1.44(2)
O21 C23a . 1.436(17)
C22 H1c22 . 0.96
C22 H2c22 . 0.96
C22 H3c22 . 0.96
C23 C24 . 1.51(3)
C23 H1c23 . 0.96
C23 H2c23 . 0.96
C23 C23a . 0.50(3)
C23 H2c23a . 0.6062
C24 C25 . 1.52(4)
C24 H1c24 . 0.96
C24 H2c24 . 0.96
C24 C23a . 1.30(3)
C24 C24a . 0.80(3)
C24 C25a . 1.24(3)
C25 N26 . 1.47(3)
C25 H1c25 . 0.96
C25 H2c25 . 0.96
C25 C24a . 0.74(3)
C25 H2c24a . 0.4963
N26 C27 . 1.47(3)
N26 C28 . 1.47(3)
N26 C32a 1_565 1.33(3)
N26 H1c32a 1_565 0.5871
C27 C29 . 1.51(4)
C27 H1c27 . 0.96
C27 H2c27 . 0.96
C27 N31a 1_565 1.13(3)
C27 C32a 1_565 1.54(4)
C27 C29a 1_565 1.08(3)
C28 C30 . 1.52(4)
C28 H1c28 . 0.96
C28 H2c28 . 0.96
C28 C32a 1_565 1.14(3)
C28 H2c32a 1_565 0.986
C29 N31 . 1.46(4)
C29 H1c29 . 0.96
C29 H2c29 . 0.96
C29 C30a 1_565 1.47(3)
C29 N31a 1_565 0.51(4)
C30 N31 . 1.46(4)
C30 H1c30 . 0.96
C30 H2c30 . 0.96
C30 C32a 1_565 1.32(4)
C30 H3c32a 1_565 0.4489
N31 C32 . 1.47(4)
N31 C30a 1_565 1.28(3)
N31 N31a 1_565 1.52(3)
C32 H1c32 . 0.96
C32 H2c32 . 0.96
C32 H3c32 . 0.96
C32 H2c30a 1_565 0.9383
O35 C36 . 1.425(16)
C36 H1c36 . 0.96
C36 H2c36 . 0.96
C36 H3c36 . 0.96
H1c23 C23a . 0.9471
H1c23 H1c23a . 0.573
H2c23 H2c23a . 0.7046
H2c24 C25a . 0.7758
H2c24 H2c25a . 0.7501
H1c25 H1c24a . 0.7798
H2c25 H2c24a . 0.6196
H1c27 H1c29a 1_565 0.6396
H2c27 C29a 1_565 0.8292
H2c27 H2c29a 1_565 0.7292
H1c28 H2c32a 1_565 0.7817
C23a C24a . 1.510(19)
C23a H1c23a . 0.96
C23a H2c23a . 0.96
C24a C25a . 1.522(19)
C24a H1c24a . 0.96
C24a H2c24a . 0.96
C25a N26a . 1.47(2)
C25a H1c25a . 0.96
C25a H2c25a . 0.96
N26a C27a . 1.46(2)
N26a C28a . 1.468(14)
C27a C29a . 1.51(2)
C27a H1c27a . 0.96
C27a H2c27a . 0.96
C28a C30a . 1.52(2)
C28a H1c28a . 0.96
C28a H2c28a . 0.96
C30a N31a . 1.46(2)
C30a H1c30a . 0.96
C30a H2c30a . 0.96
N31a C32a . 1.47(2)
N31a C29a . 1.46(2)
C32a H1c32a . 0.96
C32a H2c32a . 0.96
C32a H3c32a . 0.96
C29a H1c29a . 0.96
C29a H2c29a . 0.96

loop_
_geom_hbond_atom_site_label_D
_geom_hbond_atom_site_label_H
_geom_hbond_atom_site_label_A
_geom_hbond_site_symmetry_D
_geom_hbond_site_symmetry_A
_geom_hbond_distance_DH
_geom_hbond_distance_HA
_geom_hbond_distance_DA
_geom_hbond_angle_DHA
C4 H1c4 C18 . . 0.96 2.45 2.778(15) 99.71
C14 H1c14 C22 . . 0.96 2.50 2.803(19) 98.36
C14 H1c14 N19 . 2_647 0.96 2.36 3.2919 162.13
C16 H1c16 C28 . 3_766 0.96 1.90 2.57(3) 123.79
C22 H2c22 O20 . 3_767 0.96 2.44 3.23(3) 138.54
C22 H3c22 N19 . 2_647 0.96 2.50 3.3154 143.19
C23 H2c23 C27a . . 0.96 2.34 2.71(2) 102.28
C24 H1c24 N26a . . 0.96 1.45 1.93(3) 104.50
C24 H1c24 C27a . . 0.96 2.00 2.33(3) 97.60
C24 H2c24 C25a . . 0.96 0.78 1.24(3) 90.74
C24 H2c24 C27a . . 0.96 2.12 2.33(3) 90.23
C25a H2c24 C23 . . 0.78 2.04 2.65(2) 134.94
C25a H2c24 C24 . . 0.78 0.96 1.24(3) 90.74
C25a H2c24 C23a . . 0.78 2.01 2.506(15) 121.62
C25a H2c24 C27a . . 0.78 2.12 2.43(2) 104.06
C25 H1c25 C25 . 3_766 0.96 2.23 3.08(3) 148.33
C25 H1c25 C24a . 3_766 0.96 2.33 3.21(3) 151.60
C24a H1c25 C25 . 3_766 1.33 2.23 3.21(3) 126.94
C24a H1c25 C24a . 3_766 1.33 2.33 3.486(18) 143.10
C25 H2c25 O21 . . 0.96 2.08 2.62(3) 113.81
C24a H2c25 C27 . . 1.38 2.44 3.09(3) 104.65
C27 H1c27 C27a . 1_565 0.96 2.20 2.47(3) 94.16
C29a H1c27 N26 1_565 . 1.24 2.00 2.48(3) 97.16
C29a H2c27 N26 1_565 . 0.83 2.00 2.48(3) 116.24
C29a H2c27 C32a 1_565 1_565 0.83 1.94 2.40(3) 114.40
C28 H1c28 C16 . 3_766 0.96 2.01 2.57(3) 114.82
C28 H2c28 N13 . 3_766 0.96 2.43 3.01(3) 118.26
C28 H2c28 C16 . 3_766 0.96 2.36 2.57(3) 91.25
C28 H2c28 C25a . . 0.96 2.12 2.50(3) 101.99
C29 H1c29 N26a . 1_565 0.96 2.18 3.01(3) 144.40
C29 H1c29 C27a . 1_565 0.96 2.05 2.64(3) 118.28
C29 H1c29 C28a . 1_565 0.96 1.52 2.37(3) 144.82
C30a H1c29 C27 1_565 . 1.28 2.04 2.50(3) 94.90
C30a H1c29 C27a 1_565 1_565 1.28 2.05 2.82(2) 113.50
C30a H1c29 C29a 1_565 1_565 1.28 1.87 2.37(2) 95.80
N31a H1c29 N26a 1_565 1_565 1.14 2.18 2.89(2) 117.87
N31a H1c29 C27a 1_565 1_565 1.14 2.05 2.45(2) 96.50
N31a H1c29 C28a 1_565 1_565 1.14 1.52 2.45(2) 133.99
C29 H2c29 C12 . 4_565 0.96 2.41 3.27(3) 149.73
C30 H1c30 C32 . 2_746 0.96 2.12 2.86(4) 132.78
C30 H2c30 N13 . 3_766 0.96 2.44 3.05(3) 120.44
C32 H2c32 C30 . 2_756 0.96 2.45 2.86(4) 105.59
C32 H2c32 C28a . 1_565 0.96 2.33 2.83(3) 111.30
C32 H3c32 C12 . 4_565 0.96 2.40 3.31(4) 157.73
C32 H3c32 N13 . 4_565 0.96 2.28 3.21(3) 165.02
C23 H2c23a C25a . . 0.61 2.46 2.65(2) 101.44
C23 H2c23a C27a . . 0.61 2.12 2.71(2) 164.21
C23a H2c23a C27a . . 0.96 2.12 2.91(2) 138.14
C25a H1c25a N26 . . 0.96 1.55 2.01(3) 103.88
C25a H1c25a C28 . . 0.96 1.72 2.50(3) 135.97
C25a H1c25a C32a . 1_565 0.96 2.22 3.02(2) 139.80
C27a H1c27a C23 . . 0.96 1.96 2.71(2) 133.33
C27a H1c27a C24 . . 0.96 2.03 2.33(3) 95.58
C27a H1c27a C23a . . 0.96 2.20 2.91(2) 129.57
C27a H2c27a C36 . 4_555 0.96 2.46 3.27(2) 142.07
N31 H2c30a C32 1_545 1_545 1.05 0.94 1.47(4) 94.57
N31 H2c30a C28a 1_545 . 1.05 2.05 2.74(3) 120.63
C32 H2c30a C29 1_545 1_545 0.94 1.81 2.40(4) 117.84
C32 H2c30a N31 1_545 1_545 0.94 1.05 1.47(4) 94.57
C32 H2c30a C28a 1_545 . 0.94 2.05 2.83(3) 139.32
C32 H2c30a C30a 1_545 . 0.94 0.96 1.89(3) 171.41
C32 H2c30a N31a 1_545 . 0.94 2.00 2.68(3) 127.83
C30a H2c30a C30 . 1_545 0.96 2.43 2.71(3) 96.39
C30a H2c30a C32 . 1_545 0.96 0.94 1.89(3) 171.41
N26 H1c32a C28 1_545 1_545 0.59 1.25 1.47(3) 99.36
N26 H1c32a C29 1_545 1_545 0.59 2.17 2.45(3) 111.17
N26 H1c32a C30 1_545 1_545 0.59 1.94 2.45(3) 146.26
N26 H1c32a N31 1_545 1_545 0.59 2.48 2.89(3) 129.78
N26 H1c32a N31a 1_545 . 0.59 2.00 2.19(3) 100.84
N26 H1c32a C32a 1_545 . 0.59 0.96 1.33(3) 116.98
C28 H1c32a C25 1_545 1_545 1.25 2.02 2.41(4) 91.62
C28 H1c32a N26 1_545 1_545 1.25 0.59 1.47(3) 99.36
C28 H1c32a C27 1_545 1_545 1.25 1.59 2.38(4) 113.32
C28 H1c32a C29 1_545 1_545 1.25 2.17 2.82(4) 107.59
C28 H1c32a C24a 1_545 1_545 1.25 2.43 2.77(3) 91.62
C28 H1c32a C25a 1_545 1_545 1.25 2.15 2.50(3) 90.62
C28 H1c32a N31a 1_545 . 1.25 2.00 2.58(3) 102.10
C32a H1c32a C25 . 1_545 0.96 2.02 2.69(3) 125.25
C32a H1c32a N26 . 1_545 0.96 0.59 1.33(3) 116.98
C32a H1c32a C24a . 1_545 0.96 2.43 3.21(3) 137.45
C32a H1c32a C25a . 1_545 0.96 2.15 3.02(2) 150.44
C28 H2c32a C27 1_545 1_545 0.99 1.92 2.38(4) 105.78
C28 H2c32a C29 1_545 1_545 0.99 2.36 2.82(4) 107.50
C28 H2c32a N31 1_545 1_545 0.99 2.00 2.45(4) 105.39
C28 H2c32a N31a 1_545 . 0.99 2.00 2.58(3) 114.73
C30 H3c32a N26 1_545 1_545 0.45 2.10 2.45(3) 137.68
C30 H3c32a C27 1_545 1_545 0.45 2.42 2.82(4) 151.02
C30 H3c32a C28 1_545 1_545 0.45 1.42 1.52(4) 93.53
C30 H3c32a C29 1_545 1_545 0.45 2.01 2.37(4) 141.24
C30 H3c32a N31 1_545 1_545 0.45 1.36 1.46(4) 94.45
C30 H3c32a N31a 1_545 . 0.45 2.00 2.37(3) 140.74
C30 H3c32a C32a 1_545 . 0.45 0.96 1.32(4) 135.80
N31 H3c32a N26 1_545 1_545 1.36 2.10 2.89(3) 111.85
N31 H3c32a C28 1_545 1_545 1.36 1.42 2.45(4) 123.78
N31 H3c32a C30 1_545 1_545 1.36 0.45 1.46(4) 94.45
C32a H3c32a C30 . 1_545 0.96 0.45 1.32(4) 135.80
C32a H3c32a C32 . 1_545 0.96 2.44 2.97(4) 114.85
C27 H1c29a C27a 1_545 . 1.07 2.04 2.47(3) 100.17
C29a H1c29a N26 . 1_545 0.96 2.15 2.48(3) 98.58
C25 H1c24a C25 . 3_766 1.10 2.43 3.08(3) 117.01
C24a H1c24a C25 . 3_766 0.96 2.43 3.21(3) 138.09
C25 H2c24a O21 . . 0.50 2.31 2.62(3) 124.83
C25 H2c24a C23 . . 0.50 2.44 2.51(3) 92.25
C25 H2c24a C27 . . 0.50 2.29 2.43(4) 99.68
C24a H2c24a N26 . . 0.96 1.52 1.96(3) 101.98
C24a H2c24a C27 . . 0.96 2.29 3.09(3) 140.02

loop_
_restr_distance_atom_site_label_1
_restr_distance_atom_site_label_2
_restr_distance_target
_restr_distance_target_weight_param
Cl33 C1 1.72 0.005
Cl34 C5 1.72 0.005
C36 O35 1.426 0.001
C6 O35 1.36 0.001
C5 C6 1.392 0.001
C4 C6 1.389 0.001
C3 C5 1.38 0.001
C2 C4 1.397 0.001
C1 C3 1.39 0.001
C1 C2 1.386 0.001
N7 C2 1.419 0.001
C8 N7 1.364 0.001
C10 C8 1.4 0.001
C9 C8 1.433 0.001
C18 C10 1.435 0.001
C12 C10 1.409 0.001
C11 C9 1.416 0.001
C14 C9 1.418 0.001
N13 C12 1.316 0.001
N13 C11 1.377 0.001
C16 C11 1.414 0.001
C15 C14 1.363 0.001
C17 C16 1.365 0.001
C17 C15 1.429 0.001
O20 C15 1.364 0.001
O21 C17 1.358 0.001
C22 O20 1.427 0.001
C23 O21 1.436 0.001
C23a O21 1.436 0.001
C24 C23 1.51 0.001
C24a C23a 1.51 0.001
C25 C24 1.522 0.001
C25a C24a 1.522 0.001
N26 C25 1.467 0.001
N26a C25a 1.467 0.001
C27 N26 1.465 0.001
C27a N26a 1.465 0.001
C28 N26 1.468 0.001
C28a N26a 1.468 0.001
C29 C27 1.51 0.001
C29a C27a 1.51 0.001
C30 C28 1.516 0.001
C30a C28a 1.516 0.001
N31 C29 1.464 0.001
N31a C29a 1.464 0.001
N31 C30 1.461 0.001
N31a C30a 1.461 0.001
C32 N31 1.466 0.001
C32a N31a 1.466 0.001

loop_
_restr_angle_atom_site_label_1
_restr_angle_atom_site_label_2
_restr_angle_atom_site_label_3
_restr_angle_target
_restr_angle_target_weight_param
C6 O35 C36 117.397 0.01
C5 C6 O35 116.594 0.01
C4 C6 O35 124.387 0.01
C4 C6 C5 119.019 0.01
C3 C5 C6 121.172 0.01
C2 C4 C6 120.711 0.01
C1 C3 C5 118.996 0.01
C1 C2 C4 118.819 0.01
N7 C2 C4 117.983 0.01
C2 C1 C3 121.257 0.01
N7 C2 C1 122.959 0.01
C8 N7 C2 126.641 0.01
C10 C8 N7 123.667 0.01
C9 C8 N7 119.883 0.01
C9 C8 C10 116.45 0.01
C18 C10 C8 123.795 0.01
C12 C10 C8 119.881 0.01
C11 C9 C8 118.468 0.01
C14 C9 C8 122.743 0.01
C12 C10 C18 116.319 0.01
N13 C12 C10 125.063 0.01
C14 C9 C11 118.694 0.01
N13 C11 C9 123.602 0.01
C16 C11 C9 119.323 0.01
C15 C14 C9 120.948 0.01
C11 N13 C12 116.24 0.01
C16 C11 N13 117.05 0.01
C17 C16 C11 121.056 0.01
C17 C15 C14 120.239 0.01
O20 C15 C14 125.379 0.01
C15 C17 C16 119.601 0.01
O21 C17 C16 125.533 0.01
O20 C15 C17 114.368 0.01
O21 C17 C15 114.866 0.01
C22 O20 C15 116.495 0.01
C23 O21 C17 117.273 0.01
C23a O21 C17 117.273 0.01
C24 C23 O21 106.129 0.01
C24a C23a O21 106.129 0.01
C25 C24 C23 111.502 0.01
C25a C24a C23a 111.502 0.01
N26 C25 C24 112.301 0.01
N26a C25a C24a 112.301 0.01
C27 N26 C25 111.79 0.01
C27a N26a C25a 111.79 0.01
C28 N26 C25 110.216 0.01
C28a N26a C25a 110.216 0.01
C28 N26 C27 108.608 0.01
C28a N26a C27a 108.608 0.01
C29 C27 N26 110.601 0.01
C29a C27a N26a 110.601 0.01
C30 C28 N26 110.109 0.01
C30a C28a N26a 110.109 0.01
N31 C29 C27 111.243 0.01
N31a C29a C27a 111.243 0.01
N31 C30 C28 110.705 0.01
N31a C30a C28a 110.705 0.01
C30 N31 C29 108.411 0.01
C30a N31a C29a 108.411 0.01
C32 N31 C29 110.026 0.01
C32a N31a C29a 110.026 0.01
C32 N31 C30 110.654 0.01
C32a N31a C30a 110.654 0.01
